data_7051358
loop_
_publ_author_name
'Norman, Nicholas C.'
'Guy Orpen, A.'
'Quayle, Michael J.'
'Rice, Craig R.'

_publ_section_title
;
 Diborane(4) compounds incorporating thio- and seleno-carboranyl groups
;
_journal_issue 11
_journal_name_full 'New Journal of Chemistry'
_journal_page_first 837
_journal_paper_doi 10.1039/b004942p
_journal_volume 24
_journal_year 2000
_chemical_formula_sum 'C14 H62 B32 Cl2 N4 Se6'
_chemical_formula_weight 1177.26
_chemical_name_systematic
;
 ?
;
_space_group_IT_number 14
_symmetry_cell_setting monoclinic
_symmetry_space_group_name_Hall '-P 2ybc'
_symmetry_space_group_name_H-M 'P 1 21/c 1'
_atom_sites_solution_hydrogens geom
_atom_sites_solution_primary direct
_atom_sites_solution_secondary difmap
_audit_creation_method SHELXL
_cell_angle_alpha 90.00
_cell_angle_beta 103.803(14)
_cell_angle_gamma 90.00
_cell_formula_units_Z 4
_cell_length_a 19.521(6)
_cell_length_b 21.945(5)
_cell_length_c 11.965(2)
_cell_measurement_reflns_used 67
_cell_measurement_temperature 173(2)
_cell_measurement_theta_max 50
_cell_measurement_theta_min 5
_cell_volume 4978(2)
_computing_cell_refinement 'SAINT (Siemens, 1995a)'
_computing_data_collection 'SMART (Siemens, 1995a)'
_computing_data_reduction 'SAINT (Siemens, 1995a)'
_computing_molecular_graphics 'SHELXTL (Siemens, 1995b)'
_computing_publication_material 'SHELXTL (Siemens, 1995b)'
_computing_structure_refinement 'SHELXTL (Siemens, 1995b)'
_computing_structure_solution 'SHELXTL (Siemens, 1995b)'
_diffrn_ambient_temperature 173(2)
_diffrn_measurement_device 'Siemens SMART Area Detector'
_diffrn_measurement_method '\w rotation with narrow frame'
_diffrn_radiation_monochromator graphite
_diffrn_radiation_source 'fine-focus sealed tube'
_diffrn_radiation_type MoK\a
_diffrn_radiation_wavelength 0.71073
_diffrn_reflns_av_R_equivalents 0.0882
_diffrn_reflns_av_sigmaI/netI 0.1114
_diffrn_reflns_limit_h_max 25
_diffrn_reflns_limit_h_min -18
_diffrn_reflns_limit_k_max 28
_diffrn_reflns_limit_k_min -19
_diffrn_reflns_limit_l_max 15
_diffrn_reflns_limit_l_min -14
_diffrn_reflns_number 25918
_diffrn_reflns_theta_max 25.00
_diffrn_reflns_theta_min 1.42
_exptl_absorpt_coefficient_mu 4.541
_exptl_absorpt_correction_type 'multi-scan SADABS: Sheldrick (1997)'
_exptl_crystal_density_diffrn 1.571
_exptl_crystal_density_meas ?
_exptl_crystal_F_000 2288
_exptl_crystal_size_max 0.50
_exptl_crystal_size_mid 0.25
_exptl_crystal_size_min 0.20
_refine_diff_density_max 2.062
_refine_diff_density_min -1.472
_refine_diff_density_rms 0.162
_refine_ls_extinction_method none
_refine_ls_goodness_of_fit_all 1.019
_refine_ls_goodness_of_fit_obs 1.135
_refine_ls_matrix_type full
_refine_ls_number_parameters 531
_refine_ls_number_reflns 8697
_refine_ls_number_restraints 0
_refine_ls_restrained_S_all 1.048
_refine_ls_restrained_S_obs 1.135
_refine_ls_R_factor_all 0.1433
_refine_ls_R_factor_obs 0.0674
_refine_ls_shift/esd_max 0.007
_refine_ls_shift/esd_mean 0.000
_refine_ls_structure_factor_coef Fsqd
_refine_ls_weighting_details 'w=1/[\s^2^(Fo^2^)+(0.0799P)^2^+1.1743P] whereP={Max(Fo^2^,0)+2Fc^2^)}/3'
_refine_ls_weighting_scheme calc
_refine_ls_wR_factor_all 0.1829
_refine_ls_wR_factor_obs 0.1440
_reflns_number_observed 4813
_reflns_number_total 8754
_reflns_observed_criterion >2sigma(I)
_cod_data_source_file b004942p.txt
_cod_data_source_block 5
_cod_depositor_comments
;
The following automatic conversions were performed:

'_refine_ls_weighting_scheme' value 'calc
w=1/[\s^2^(Fo^2^)+(0.0799P)^2^+1.1743P]
whereP={Max(Fo^2^,0)+2Fc^2^)}/3' was changed to 'calc'. New tag
'_refine_ls_weighting_details' was created. The value of the new tag
was set to 'w=1/[\s^2^(Fo^2^)+(0.0799P)^2^+1.1743P]
whereP={Max(Fo^2^,0)+2Fc^2^)}/3'.

Automatic conversion script
Id: cif_fix_values 3143 2015-03-26 13:38:13Z robertas 
;
_cod_original_cell_volume 4977.5(21)
_cod_original_sg_symbol_H-M P2~1~/c
_cod_database_code 7051358

loop_
_symmetry_equiv_pos_as_xyz
'x, y, z'
'-x, y+1/2, -z+1/2'
'-x, -y, -z'
'x, -y-1/2, z-1/2'

loop_
_atom_site_aniso_label
_atom_site_aniso_U_11
_atom_site_aniso_U_22
_atom_site_aniso_U_33
_atom_site_aniso_U_23
_atom_site_aniso_U_13
_atom_site_aniso_U_12
Se1 0.0323(7) 0.0196(5) 0.0234(5) 0.0034(4) 0.0102(4) 0.0017(4)
Se2 0.0519(8) 0.0204(6) 0.0375(6) 0.0021(4) 0.0276(5) 0.0034(5)
Se3 0.0242(7) 0.0457(7) 0.0337(6) 0.0061(5) 0.0059(5) -0.0125(5)
Se4 0.0239(6) 0.0356(6) 0.0208(5) 0.0039(4) 0.0008(4) -0.0102(5)
Se5 0.0243(6) 0.0324(6) 0.0201(5) 0.0027(4) 0.0023(4) 0.0037(5)
Se6 0.0269(7) 0.0442(7) 0.0385(6) 0.0079(5) 0.0154(5) 0.0129(5)
C1 0.012(5) 0.015(5) 0.025(5) 0.001(3) 0.008(4) 0.001(4)
C2 0.021(6) 0.032(6) 0.034(5) 0.014(4) 0.020(4) 0.015(5)
C3 0.017(6) 0.038(6) 0.032(5) 0.011(4) 0.004(4) -0.002(5)
C4 0.010(6) 0.038(6) 0.025(5) 0.011(4) -0.006(4) -0.004(4)
C5 0.032(7) 0.025(6) 0.032(5) 0.004(4) 0.013(5) 0.000(5)
C6 0.032(7) 0.016(5) 0.033(5) -0.007(4) 0.019(5) 0.001(4)
B1 0.041(10) 0.077(11) 0.046(8) 0.025(7) -0.007(7) -0.041(8)
B2 0.033(10) 0.105(13) 0.038(8) 0.016(8) -0.005(7) -0.018(9)
B10 0.015(7) 0.039(7) 0.028(6) 0.011(5) 0.003(5) 0.000(5)
B11 0.024(8) 0.015(6) 0.059(8) 0.005(5) 0.013(6) 0.015(5)
B12 0.025(8) 0.033(7) 0.051(7) 0.017(6) 0.004(6) 0.009(6)
B13 0.017(7) 0.024(7) 0.052(7) 0.008(5) 0.013(6) 0.003(5)
B14 0.014(7) 0.027(7) 0.051(7) -0.002(5) 0.007(6) 0.002(5)
B15 0.046(9) 0.029(7) 0.026(6) -0.002(5) 0.011(6) 0.004(6)
B16 0.031(8) 0.018(6) 0.042(7) -0.007(5) 0.007(6) 0.003(5)
B17 0.016(7) 0.046(8) 0.024(6) -0.002(5) -0.004(5) 0.006(6)
B18 0.020(7) 0.019(6) 0.037(6) 0.006(5) 0.004(5) 0.004(5)
B19 0.027(8) 0.044(8) 0.029(6) 0.000(5) 0.012(5) 0.010(6)
B20 0.019(7) 0.044(8) 0.032(6) 0.012(5) -0.008(5) 0.011(6)
B21 0.028(8) 0.028(7) 0.041(7) 0.003(5) 0.005(6) -0.008(6)
B22 0.036(9) 0.029(7) 0.055(8) 0.004(6) 0.002(7) -0.012(6)
B23 0.036(9) 0.021(7) 0.061(8) 0.008(6) -0.001(7) -0.006(6)
B24 0.028(8) 0.039(8) 0.051(8) 0.007(6) -0.011(6) -0.006(6)
B25 0.014(7) 0.045(8) 0.061(8) 0.011(6) 0.000(6) 0.008(6)
B26 0.009(7) 0.038(8) 0.049(7) 0.001(6) -0.010(5) -0.004(5)
B27 0.035(9) 0.031(7) 0.045(7) 0.007(5) 0.018(6) 0.014(6)
B28 0.022(8) 0.038(8) 0.065(9) 0.007(6) 0.011(7) -0.014(6)
B29 0.026(8) 0.036(8) 0.034(6) 0.001(5) -0.001(5) 0.000(6)
B30 0.029(8) 0.025(7) 0.051(7) -0.004(5) 0.022(6) -0.009(6)
B31 0.033(8) 0.027(7) 0.026(6) -0.015(5) 0.002(5) -0.002(5)
B32 0.025(7) 0.017(6) 0.044(7) -0.007(5) 0.009(5) 0.000(5)
B33 0.028(8) 0.034(7) 0.032(6) -0.005(5) 0.002(5) 0.006(6)
B34 0.033(9) 0.035(8) 0.047(7) -0.004(6) 0.004(6) -0.001(6)
B35 0.028(8) 0.028(7) 0.037(7) 0.001(5) 0.009(5) 0.004(6)
B36 0.033(8) 0.023(7) 0.043(7) -0.007(5) 0.011(6) -0.007(6)
B37 0.024(7) 0.018(6) 0.039(6) -0.008(5) 0.008(5) -0.011(5)
B38 0.037(9) 0.028(7) 0.045(7) -0.009(5) 0.018(6) 0.002(6)
B39 0.038(8) 0.023(6) 0.025(6) 0.003(4) 0.002(5) 0.003(5)
N1 0.039(6) 0.021(4) 0.032(4) 0.001(3) 0.011(4) -0.004(4)
C7 0.068(10) 0.042(7) 0.036(6) 0.002(5) 0.013(6) 0.011(6)
C8 0.045(8) 0.033(6) 0.035(6) -0.001(5) -0.001(5) -0.007(5)
N2 0.029(6) 0.013(4) 0.046(5) -0.002(4) -0.008(4) 0.002(4)
C9 0.053(9) 0.059(8) 0.027(6) 0.013(5) -0.002(5) -0.005(6)
C10 0.037(8) 0.037(7) 0.076(8) 0.000(6) -0.007(6) 0.005(6)
N3 0.024(6) 0.028(5) 0.058(6) 0.006(4) 0.007(4) 0.008(4)
C11 0.052(10) 0.075(9) 0.059(8) -0.028(7) 0.022(7) -0.037(7)
C12 0.035(8) 0.087(10) 0.054(7) 0.004(7) 0.021(6) 0.021(7)
N4 0.041(7) 0.026(5) 0.046(5) -0.001(4) -0.012(5) -0.002(4)
C13 0.090(13) 0.051(9) 0.057(8) -0.009(6) -0.010(8) 0.012(8)
C14 0.050(10) 0.067(9) 0.054(8) 0.016(6) -0.024(7) -0.015(7)
Cl1 0.032(2) 0.039(2) 0.0371(14) -0.0014(11) -0.0009(12) 0.0064(13)
Cl2 0.030(2) 0.037(2) 0.062(2) 0.0062(13) -0.0041(14) -0.0051(13)

loop_
_atom_site_label
_atom_site_type_symbol
_atom_site_fract_x
_atom_site_fract_y
_atom_site_fract_z
_atom_site_U_iso_or_equiv
_atom_site_thermal_displace_type
_atom_site_occupancy
_atom_site_calc_flag
_atom_site_refinement_flags
_atom_site_disorder_group
Se1 Se 1.17744(5) 0.46441(4) 1.55845(7) 0.0245(3) Uani 1 d . .
Se2 Se 1.32338(6) 0.46543(4) 1.44207(8) 0.0337(3) Uani 1 d . .
Se3 Se 1.33585(6) 0.62627(5) 1.47453(8) 0.0347(3) Uani 1 d . .
Se4 Se 1.32751(5) 0.55117(4) 1.71715(7) 0.0275(3) Uani 1 d . .
Se5 Se 1.18253(5) 0.54725(4) 1.30938(7) 0.0261(3) Uani 1 d . .
Se6 Se 1.18314(6) 0.62352(5) 1.59120(8) 0.0353(3) Uani 1 d . .
C1 C 1.2118(5) 0.3870(4) 1.5172(7) 0.017(2) Uani 1 d . .
C2 C 1.2824(5) 0.3867(4) 1.4625(7) 0.027(2) Uani 1 d . .
C3 C 1.4020(5) 0.6520(4) 1.6134(7) 0.029(2) Uani 1 d . .
C4 C 1.3978(5) 0.6162(4) 1.7324(7) 0.026(2) Uani 1 d . .
C5 C 1.1147(6) 0.6108(4) 1.3233(7) 0.029(2) Uani 1 d . .
C6 C 1.1157(5) 0.6440(4) 1.4489(7) 0.025(2) Uani 1 d . .
B1 B 1.2359(8) 0.5193(7) 1.4764(11) 0.058(5) Uani 1 d . .
B2 B 1.2680(8) 0.5751(8) 1.5491(11) 0.061(5) Uani 1 d . .
B10 B 1.2906(6) 0.3615(5) 1.6015(9) 0.028(3) Uani 1 d . .
H10 H 1.3208(6) 0.3863(5) 1.6797(9) 0.033 Uiso 1 calc R .
B11 B 1.3341(7) 0.3237(5) 1.5096(10) 0.032(3) Uani 1 d . .
H11 H 1.3931(7) 0.3229(5) 1.5267(10) 0.039 Uiso 1 calc R .
B12 B 1.2883(7) 0.2815(5) 1.5926(10) 0.037(3) Uani 1 d . .
H12 H 1.3169(7) 0.2515(5) 1.6644(10) 0.044 Uiso 1 calc R .
B13 B 1.2797(6) 0.2612(5) 1.4481(10) 0.030(3) Uani 1 d . .
H13 H 1.3030(6) 0.2179(5) 1.4239(10) 0.036 Uiso 1 calc R .
B14 B 1.2047(6) 0.2612(5) 1.5056(10) 0.031(3) Uani 1 d . .
H14 H 1.1775(6) 0.2181(5) 1.5205(10) 0.037 Uiso 1 calc R .
B15 B 1.1986(7) 0.2896(5) 1.3646(9) 0.033(3) Uani 1 d . .
H15 H 1.1678(7) 0.2651(5) 1.2866(9) 0.040 Uiso 1 calc R .
B16 B 1.1564(7) 0.3294(5) 1.4595(9) 0.031(3) Uani 1 d . .
H16 H 1.0976(7) 0.3321(5) 1.4438(9) 0.037 Uiso 1 calc R .
B17 B 1.2036(6) 0.3708(5) 1.3729(9) 0.030(3) Uani 1 d . .
H17 H 1.1768(6) 0.4012(5) 1.3005(9) 0.036 Uiso 1 calc R .
B18 B 1.2123(6) 0.3240(5) 1.6016(9) 0.026(3) Uani 1 d . .
H18 H 1.1905(6) 0.3232(5) 1.6801(9) 0.031 Uiso 1 calc R .
B19 B 1.2776(7) 0.3293(5) 1.3657(9) 0.032(3) Uani 1 d . .
H19 H 1.2995(7) 0.3317(5) 1.2875(9) 0.039 Uiso 1 calc R .
B20 B 1.3678(7) 0.6900(5) 1.7142(9) 0.034(3) Uani 1 d . .
H20 H 1.3113(7) 0.7040(5) 1.7012(9) 0.041 Uiso 1 calc R .
B21 B 1.4242(7) 0.7270(5) 1.6411(10) 0.033(3) Uani 1 d . .
H21 H 1.4051(7) 0.7657(5) 1.5806(10) 0.040 Uiso 1 calc R .
B22 B 1.4378(7) 0.7348(6) 1.7933(11) 0.042(3) Uani 1 d . .
H22 H 1.4285(7) 0.7790(6) 1.8342(11) 0.050 Uiso 1 calc R .
B23 B 1.5125(7) 0.7239(5) 1.7306(11) 0.042(3) Uani 1 d . .
H23 H 1.5520(7) 0.7607(5) 1.7292(11) 0.050 Uiso 1 calc R .
B24 B 1.5070(7) 0.6853(6) 1.8593(11) 0.043(4) Uani 1 d . .
H24 H 1.5432(7) 0.6975(6) 1.9439(11) 0.051 Uiso 1 calc R .
B25 B 1.5385(7) 0.6445(6) 1.7508(11) 0.042(3) Uani 1 d . .
H25 H 1.5946(7) 0.6293(6) 1.7638(11) 0.050 Uiso 1 calc R .
B26 B 1.4797(6) 0.6084(5) 1.8235(10) 0.035(3) Uani 1 d . .
H26 H 1.4969(6) 0.5692(5) 1.8837(10) 0.042 Uiso 1 calc R .
B27 B 1.4674(7) 0.6011(5) 1.6713(10) 0.036(3) Uani 1 d . .
H27 H 1.4757(7) 0.5568(5) 1.6300(10) 0.043 Uiso 1 calc R .
B28 B 1.4871(7) 0.6708(6) 1.6144(11) 0.041(3) Uani 1 d . .
H28 H 1.5091(7) 0.6729(6) 1.5362(11) 0.049 Uiso 1 calc R .
B29 B 1.4175(7) 0.6631(5) 1.8487(10) 0.033(3) Uani 1 d . .
H29 H 1.3940(7) 0.6593(5) 1.9252(10) 0.040 Uiso 1 calc R .
B30 B 1.0501(7) 0.5917(5) 1.3944(10) 0.033(3) Uani 1 d . .
H30 H 1.0452(7) 0.5461(5) 1.4337(10) 0.040 Uiso 1 calc R .
B31 B 1.0302(7) 0.6048(5) 1.2419(9) 0.029(3) Uani 1 d . .
H31 H 1.0111(7) 0.5669(5) 1.1797(9) 0.035 Uiso 1 calc R .
B32 B 0.9752(7) 0.6367(5) 1.3252(9) 0.028(3) Uani 1 d . .
H32 H 0.9200(7) 0.6205(5) 1.3190(9) 0.034 Uiso 1 calc R .
B33 B 0.9999(7) 0.6793(5) 1.2126(9) 0.032(3) Uani 1 d . .
H33 H 0.9608(7) 0.6913(5) 1.1308(9) 0.039 Uiso 1 calc R .
B34 B 0.9978(7) 0.7148(6) 1.3459(10) 0.039(3) Uani 1 d . .
H34 H 0.9573(7) 0.7498(6) 1.3525(10) 0.047 Uiso 1 calc R .
B35 B 1.0683(7) 0.7297(5) 1.2779(9) 0.031(3) Uani 1 d . .
H35 H 1.0746(7) 0.7755(5) 1.2407(9) 0.037 Uiso 1 calc R .
B36 B 1.0876(7) 0.7179(5) 1.4280(10) 0.033(3) Uani 1 d . .
H36 H 1.1068(7) 0.7556(5) 1.4907(10) 0.039 Uiso 1 calc R .
B37 B 1.1430(6) 0.6851(5) 1.3459(9) 0.027(3) Uani 1 d . .
H37 H 1.1988(6) 0.7002(5) 1.3541(9) 0.032 Uiso 1 calc R .
B38 B 1.0319(7) 0.6614(5) 1.4577(10) 0.035(3) Uani 1 d . .
H38 H 1.0147(7) 0.6617(5) 1.5406(10) 0.042 Uiso 1 calc R .
B39 B 1.0874(7) 0.6615(5) 1.2115(9) 0.029(3) Uani 1 d . .
H39 H 1.1065(7) 0.6614(5) 1.1304(9) 0.035 Uiso 1 calc R .
N1 N 1.2454(5) 0.4428(3) 0.9879(6) 0.030(2) Uani 1 d . .
H1A H 1.2843(5) 0.4669(3) 0.9895(6) 0.036 Uiso 1 calc R .
H1B H 1.2083(5) 0.4682(3) 0.9901(6) 0.036 Uiso 1 calc R .
C7 C 1.2283(7) 0.4089(5) 0.8781(8) 0.049(3) Uani 1 d . .
H7A H 1.2153(41) 0.4377(5) 0.8139(9) 0.073 Uiso 1 calc R .
H7B H 1.1887(25) 0.3813(26) 0.8770(28) 0.073 Uiso 1 calc R .
H7C H 1.2695(13) 0.3852(27) 0.8704(31) 0.073 Uiso 1 calc R .
C8 C 1.2601(6) 0.4044(4) 1.0922(8) 0.040(3) Uani 1 d . .
H8A H 1.2159(7) 0.3866(24) 1.1024(32) 0.059 Uiso 1 calc R .
H8B H 1.2815(33) 0.4293(8) 1.1594(11) 0.059 Uiso 1 calc R .
H8C H 1.2927(27) 0.3716(18) 1.0839(25) 0.059 Uiso 1 calc R .
N2 N 1.0273(5) 0.4407(3) 1.1631(6) 0.032(2) Uani 1 d . .
H2A H 1.0669(5) 0.4650(3) 1.1803(6) 0.039 Uiso 1 calc R .
H2B H 0.9929(5) 0.4616(3) 1.1112(6) 0.039 Uiso 1 calc R .
C9 C 1.0028(7) 0.4314(5) 1.2691(8) 0.049(3) Uani 1 d . .
H9A H 0.9783(34) 0.4681(13) 1.2856(35) 0.073 Uiso 1 calc R .
H9B H 1.0434(7) 0.4233(33) 1.3334(14) 0.073 Uiso 1 calc R .
H9C H 0.9704(30) 0.3966(21) 1.2589(23) 0.073 Uiso 1 calc R .
C10 C 1.0442(6) 0.3847(5) 1.1075(10) 0.053(3) Uani 1 d . .
H10A H 1.0591(38) 0.3953(5) 1.0373(36) 0.080 Uiso 1 calc R .
H10B H 1.0023(13) 0.3586(16) 1.0878(58) 0.080 Uiso 1 calc R .
H10C H 1.0824(27) 0.3629(18) 1.1605(26) 0.080 Uiso 1 calc R .
N3 N 0.7548(4) 0.3821(4) 0.9583(7) 0.037(2) Uani 1 d . .
H3A H 0.7184(4) 0.4093(4) 0.9548(7) 0.044 Uiso 1 calc R .
H3B H 0.7918(4) 0.4032(4) 0.9415(7) 0.044 Uiso 1 calc R .
C11 C 0.7316(7) 0.3360(5) 0.8699(9) 0.060(4) Uani 1 d . .
H11A H 0.7151(40) 0.3558(6) 0.7949(14) 0.091 Uiso 1 calc R .
H11B H 0.6930(28) 0.3122(24) 0.8877(38) 0.091 Uiso 1 calc R .
H11C H 0.7711(12) 0.3088(22) 0.8676(47) 0.091 Uiso 1 calc R .
C12 C 0.7771(6) 0.3592(6) 1.0765(9) 0.057(4) Uani 1 d . .
H12A H 0.7915(40) 0.3934(7) 1.1294(12) 0.085 Uiso 1 calc R .
H12B H 0.8170(27) 0.3312(29) 1.0824(19) 0.085 Uiso 1 calc R .
H12C H 0.7378(14) 0.3375(31) 1.0966(25) 0.085 Uiso 1 calc R .
N4 N 1.4821(5) 0.4461(4) 1.7773(7) 0.041(2) Uani 1 d . .
H4A H 1.4452(5) 0.4713(4) 1.7441(7) 0.050 Uiso 1 calc R .
H4B H 1.5169(5) 0.4702(4) 1.8213(7) 0.050 Uiso 1 calc R .
C13 C 1.5098(8) 0.4188(5) 1.6849(10) 0.071(4) Uani 1 d . .
H13A H 1.5298(43) 0.4508(8) 1.6452(51) 0.106 Uiso 1 calc R .
H13B H 1.4714(12) 0.3983(34) 1.6300(41) 0.106 Uiso 1 calc R .
H13C H 1.5466(33) 0.3892(30) 1.7180(13) 0.106 Uiso 1 calc R .
C14 C 1.4575(7) 0.4037(5) 1.8543(9) 0.063(4) Uani 1 d . .
H14A H 1.4193(30) 0.3785(26) 1.8093(14) 0.095 Uiso 1 calc R .
H14B H 1.4402(40) 0.4268(5) 1.9120(44) 0.095 Uiso 1 calc R .
H14C H 1.4966(13) 0.3775(25) 1.8929(53) 0.095 Uiso 1 calc R .
Cl1 Cl 1.11390(15) 0.52149(11) 0.9976(2) 0.0376(7) Uani 1 d . .
Cl2 Cl 1.6262(2) 0.47089(12) 1.9480(2) 0.0454(7) Uani 1 d . .

loop_
_atom_type_symbol
_atom_type_description
_atom_type_scat_dispersion_real
_atom_type_scat_dispersion_imag
_atom_type_scat_source
B B 0.0013 0.0007 'International Tables Vol C Tables 4.2.6.8 and 6.1.1.4'
H H 0.0000 0.0000 'International Tables Vol C Tables 4.2.6.8 and 6.1.1.4'
Se Se -0.0929 2.2259 'International Tables Vol C Tables 4.2.6.8 and 6.1.1.4'
C C 0.0033 0.0016 'International Tables Vol C Tables 4.2.6.8 and 6.1.1.4'
N N 0.0061 0.0033 'International Tables Vol C Tables 4.2.6.8 and 6.1.1.4'
Cl Cl 0.1484 0.1585 'International Tables Vol C Tables 4.2.6.8 and 6.1.1.4'

loop_
_geom_angle_atom_site_label_1
_geom_angle_atom_site_label_2
_geom_angle_atom_site_label_3
_geom_angle
_geom_angle_site_symmetry_1
_geom_angle_site_symmetry_3
_geom_angle_publ_flag
C1 Se1 B1 97.3(6) . . ?
C2 Se2 B1 95.4(4) . . ?
C3 Se3 B2 98.7(5) . . ?
C4 Se4 B2 96.9(5) . . ?
C5 Se5 B1 108.5(6) . . ?
C6 Se6 B2 108.1(4) . . ?
C2 C1 B16 110.1(7) . . ?
C2 C1 B18 110.0(7) . . ?
B16 C1 B18 63.4(6) . . ?
C2 C1 B10 61.3(6) . . ?
B16 C1 B10 113.0(7) . . ?
B18 C1 B10 60.9(6) . . ?
C2 C1 B17 59.7(6) . . ?
B16 C1 B17 62.8(6) . . ?
B18 C1 B17 114.1(7) . . ?
B10 C1 B17 112.0(7) . . ?
C2 C1 Se1 118.4(6) . . ?
B16 C1 Se1 122.1(7) . . ?
B18 C1 Se1 120.8(6) . . ?
B10 C1 Se1 116.9(6) . . ?
B17 C1 Se1 118.6(6) . . ?
C1 C2 B17 62.3(6) . . ?
C1 C2 B19 110.8(8) . . ?
B17 C2 B19 61.3(6) . . ?
C1 C2 B10 61.0(6) . . ?
B17 C2 B10 114.0(8) . . ?
B19 C2 B10 113.4(7) . . ?
C1 C2 B11 110.5(7) . . ?
B17 C2 B11 114.5(8) . . ?
B19 C2 B11 64.0(6) . . ?
B10 C2 B11 61.0(6) . . ?
C1 C2 Se2 116.8(6) . . ?
B17 C2 Se2 116.4(6) . . ?
B19 C2 Se2 122.1(6) . . ?
B10 C2 Se2 117.4(7) . . ?
B11 C2 Se2 121.9(7) . . ?
C4 C3 B28 111.0(7) . . ?
C4 C3 B27 61.7(6) . . ?
B28 C3 B27 61.7(7) . . ?
C4 C3 B21 110.7(7) . . ?
B28 C3 B21 64.3(7) . . ?
B27 C3 B21 114.7(8) . . ?
C4 C3 B20 61.3(6) . . ?
B28 C3 B20 114.5(8) . . ?
B27 C3 B20 114.1(7) . . ?
B21 C3 B20 61.5(7) . . ?
C4 C3 Se3 116.4(6) . . ?
B28 C3 Se3 121.8(7) . . ?
B27 C3 Se3 116.0(7) . . ?
B21 C3 Se3 122.2(6) . . ?
B20 C3 Se3 116.9(7) . . ?
C3 C4 B29 111.7(8) . . ?
C3 C4 B26 111.4(8) . . ?
B29 C4 B26 63.0(6) . . ?
C3 C4 B20 61.7(6) . . ?
B29 C4 B20 62.4(6) . . ?
B26 C4 B20 114.3(8) . . ?
C3 C4 B27 61.1(6) . . ?
B29 C4 B27 114.6(8) . . ?
B26 C4 B27 62.6(7) . . ?
B20 C4 B27 114.0(8) . . ?
C3 C4 Se4 116.5(6) . . ?
B29 C4 Se4 122.4(7) . . ?
B26 C4 Se4 120.9(6) . . ?
B20 C4 Se4 117.8(7) . . ?
B27 C4 Se4 115.3(7) . . ?
C6 C5 B31 110.5(8) . . ?
C6 C5 B37 60.6(6) . . ?
B31 C5 B37 113.1(8) . . ?
C6 C5 B39 110.7(7) . . ?
B31 C5 B39 61.9(6) . . ?
B37 C5 B39 62.6(6) . . ?
C6 C5 B30 61.1(6) . . ?
B31 C5 B30 62.9(7) . . ?
B37 C5 B30 113.3(7) . . ?
B39 C5 B30 114.3(8) . . ?
C6 C5 Se5 121.7(6) . . ?
B31 C5 Se5 118.6(6) . . ?
B37 C5 Se5 119.3(7) . . ?
B39 C5 Se5 118.9(6) . . ?
B30 C5 Se5 117.2(6) . . ?
C5 C6 B38 110.4(8) . . ?
C5 C6 B36 110.4(7) . . ?
B38 C6 B36 61.2(7) . . ?
C5 C6 B37 61.3(5) . . ?
B38 C6 B37 113.2(8) . . ?
B36 C6 B37 62.6(6) . . ?
C5 C6 B30 61.3(6) . . ?
B38 C6 B30 62.4(7) . . ?
B36 C6 B30 113.0(8) . . ?
B37 C6 B30 114.1(7) . . ?
C5 C6 Se6 123.4(6) . . ?
B38 C6 Se6 117.2(6) . . ?
B36 C6 Se6 118.3(6) . . ?
B37 C6 Se6 119.5(7) . . ?
B30 C6 Se6 117.7(6) . . ?
B2 B1 Se1 113.0(10) . . ?
B2 B1 Se5 110.2(9) . . ?
Se1 B1 Se5 114.5(6) . . ?
B2 B1 Se2 107.7(10) . . ?
Se1 B1 Se2 108.6(7) . . ?
Se5 B1 Se2 102.1(6) . . ?
B1 B2 Se3 113.4(10) . . ?
B1 B2 Se6 107.2(10) . . ?
Se3 B2 Se6 116.2(8) . . ?
B1 B2 Se4 113.1(10) . . ?
Se3 B2 Se4 106.0(6) . . ?
Se6 B2 Se4 100.3(6) . . ?
C1 B10 C2 57.7(5) . . ?
C1 B10 B18 59.3(6) . . ?
C2 B10 B18 105.9(8) . . ?
C1 B10 B11 106.6(7) . . ?
C2 B10 B11 59.6(6) . . ?
B18 B10 B11 109.6(9) . . ?
C1 B10 B12 106.4(8) . . ?
C2 B10 B12 105.5(8) . . ?
B18 B10 B12 61.1(7) . . ?
B11 B10 B12 59.9(7) . . ?
C2 B11 B10 59.4(6) . . ?
C2 B11 B12 105.7(8) . . ?
B10 B11 B12 60.3(7) . . ?
C2 B11 B13 103.8(8) . . ?
B10 B11 B13 107.1(9) . . ?
B12 B11 B13 59.5(7) . . ?
C2 B11 B19 57.3(6) . . ?
B10 B11 B19 106.7(8) . . ?
B12 B11 B19 107.2(9) . . ?
B13 B11 B19 59.5(6) . . ?
B11 B12 B13 61.1(7) . . ?
B11 B12 B10 59.8(6) . . ?
B13 B12 B10 107.9(8) . . ?
B11 B12 B14 108.9(8) . . ?
B13 B12 B14 59.9(6) . . ?
B10 B12 B14 107.1(8) . . ?
B11 B12 B18 107.6(8) . . ?
B13 B12 B18 108.0(8) . . ?
B10 B12 B18 58.8(6) . . ?
B14 B12 B18 60.1(6) . . ?
B12 B13 B14 60.4(7) . . ?
B12 B13 B15 109.1(8) . . ?
B14 B13 B15 60.3(6) . . ?
B12 B13 B11 59.4(7) . . ?
B14 B13 B11 107.9(8) . . ?
B15 B13 B11 109.0(8) . . ?
B12 B13 B19 108.4(8) . . ?
B14 B13 B19 107.7(8) . . ?
B15 B13 B19 59.6(6) . . ?
B11 B13 B19 61.1(6) . . ?
B13 B14 B12 59.6(7) . . ?
B13 B14 B15 60.1(7) . . ?
B12 B14 B15 108.3(9) . . ?
B13 B14 B18 107.7(8) . . ?
B12 B14 B18 60.1(6) . . ?
B15 B14 B18 108.5(8) . . ?
B13 B14 B16 107.8(8) . . ?
B12 B14 B16 108.4(8) . . ?
B15 B14 B16 60.0(6) . . ?
B18 B14 B16 60.4(6) . . ?
B19 B15 B13 60.6(7) . . ?
B19 B15 B14 107.8(8) . . ?
B13 B15 B14 59.5(6) . . ?
B19 B15 B16 106.8(8) . . ?
B13 B15 B16 107.5(8) . . ?
B14 B15 B16 60.2(6) . . ?
B19 B15 B17 58.2(6) . . ?
B13 B15 B17 106.9(8) . . ?
B14 B15 B17 107.9(8) . . ?
B16 B15 B17 60.3(6) . . ?
C1 B16 B15 106.1(9) . . ?
C1 B16 B14 105.1(8) . . ?
B15 B16 B14 59.8(6) . . ?
C1 B16 B17 59.5(6) . . ?
B15 B16 B17 60.0(7) . . ?
B14 B16 B17 107.4(9) . . ?
C1 B16 B18 58.6(6) . . ?
B15 B16 B18 107.7(9) . . ?
B14 B16 B18 59.6(6) . . ?
B17 B16 B18 107.6(8) . . ?
C2 B17 B19 59.7(6) . . ?
C2 B17 C1 58.1(5) . . ?
B19 B17 C1 106.2(7) . . ?
C2 B17 B15 105.8(8) . . ?
B19 B17 B15 60.4(7) . . ?
C1 B17 B15 104.5(7) . . ?
C2 B17 B16 104.7(7) . . ?
B19 B17 B16 108.3(8) . . ?
C1 B17 B16 57.7(6) . . ?
B15 B17 B16 59.8(6) . . ?
C1 B18 B10 59.8(6) . . ?
C1 B18 B14 104.9(7) . . ?
B10 B18 B14 107.7(8) . . ?
C1 B18 B12 106.0(8) . . ?
B10 B18 B12 60.1(7) . . ?
B14 B18 B12 59.7(6) . . ?
C1 B18 B16 58.0(5) . . ?
B10 B18 B16 107.7(8) . . ?
B14 B18 B16 59.9(6) . . ?
B12 B18 B16 107.7(8) . . ?
C2 B19 B17 59.1(6) . . ?
C2 B19 B15 106.1(8) . . ?
B17 B19 B15 61.4(7) . . ?
C2 B19 B13 104.7(7) . . ?
B17 B19 B13 108.9(9) . . ?
B15 B19 B13 59.9(7) . . ?
C2 B19 B11 58.7(6) . . ?
B17 B19 B11 108.3(8) . . ?
B15 B19 B11 107.8(8) . . ?
B13 B19 B11 59.4(6) . . ?
C4 B20 C3 57.0(6) . . ?
C4 B20 B21 105.3(9) . . ?
C3 B20 B21 59.0(6) . . ?
C4 B20 B22 105.1(8) . . ?
C3 B20 B22 105.4(9) . . ?
B21 B20 B22 60.9(7) . . ?
C4 B20 B29 58.3(6) . . ?
C3 B20 B29 104.7(8) . . ?
B21 B20 B29 109.5(9) . . ?
B22 B20 B29 60.8(6) . . ?
C3 B21 B20 59.6(6) . . ?
C3 B21 B22 105.0(8) . . ?
B20 B21 B22 59.7(7) . . ?
C3 B21 B23 103.9(8) . . ?
B20 B21 B23 108.1(8) . . ?
B22 B21 B23 60.6(7) . . ?
C3 B21 B28 57.7(6) . . ?
B20 B21 B28 107.6(8) . . ?
B22 B21 B28 107.6(9) . . ?
B23 B21 B28 59.3(7) . . ?
B20 B22 B24 108.0(9) . . ?
B20 B22 B21 59.5(7) . . ?
B24 B22 B21 108.0(10) . . ?
B20 B22 B29 59.8(6) . . ?
B24 B22 B29 60.4(7) . . ?
B21 B22 B29 107.6(8) . . ?
B20 B22 B23 107.6(9) . . ?
B24 B22 B23 59.8(7) . . ?
B21 B22 B23 60.1(7) . . ?
B29 B22 B23 108.0(9) . . ?
B24 B23 B28 107.4(9) . . ?
B24 B23 B21 106.6(9) . . ?
B28 B23 B21 61.0(7) . . ?
B24 B23 B22 59.0(7) . . ?
B28 B23 B22 107.9(9) . . ?
B21 B23 B22 59.3(7) . . ?
B24 B23 B25 60.1(7) . . ?
B28 B23 B25 59.7(7) . . ?
B21 B23 B25 108.3(8) . . ?
B22 B23 B25 107.5(9) . . ?
B22 B24 B23 61.2(7) . . ?
B22 B24 B29 60.4(7) . . ?
B23 B24 B29 109.1(8) . . ?
B22 B24 B26 108.7(9) . . ?
B23 B24 B26 108.5(9) . . ?
B29 B24 B26 59.8(7) . . ?
B22 B24 B25 109.8(9) . . ?
B23 B24 B25 60.8(7) . . ?
B29 B24 B25 108.0(9) . . ?
B26 B24 B25 59.5(7) . . ?
B27 B25 B26 60.5(7) . . ?
B27 B25 B28 59.1(6) . . ?
B26 B25 B28 107.6(9) . . ?
B27 B25 B24 107.3(9) . . ?
B26 B25 B24 59.9(7) . . ?
B28 B25 B24 106.4(9) . . ?
B27 B25 B23 106.7(8) . . ?
B26 B25 B23 107.4(9) . . ?
B28 B25 B23 59.5(7) . . ?
B24 B25 B23 59.1(7) . . ?
C4 B26 B25 104.9(8) . . ?
C4 B26 B29 58.1(6) . . ?
B25 B26 B29 109.0(9) . . ?
C4 B26 B27 58.8(6) . . ?
B25 B26 B27 59.2(7) . . ?
B29 B26 B27 107.5(8) . . ?
C4 B26 B24 103.7(8) . . ?
B25 B26 B24 60.6(7) . . ?
B29 B26 B24 60.0(7) . . ?
B27 B26 B24 106.8(9) . . ?
C3 B27 C4 57.3(6) . . ?
C3 B27 B28 59.1(6) . . ?
C4 B27 B28 105.4(8) . . ?
C3 B27 B25 106.3(8) . . ?
C4 B27 B25 105.5(8) . . ?
B28 B27 B25 61.4(7) . . ?
C3 B27 B26 105.1(8) . . ?
C4 B27 B26 58.5(6) . . ?
B28 B27 B26 109.2(9) . . ?
B25 B27 B26 60.3(7) . . ?
C3 B28 B27 59.2(7) . . ?
C3 B28 B23 104.6(9) . . ?
B27 B28 B23 108.1(9) . . ?
C3 B28 B25 105.1(8) . . ?
B27 B28 B25 59.5(7) . . ?
B23 B28 B25 60.8(7) . . ?
C3 B28 B21 58.1(7) . . ?
B27 B28 B21 107.7(9) . . ?
B23 B28 B21 59.8(7) . . ?
B25 B28 B21 108.2(9) . . ?
C4 B29 B20 59.3(6) . . ?
C4 B29 B26 58.9(6) . . ?
B20 B29 B26 108.5(8) . . ?
C4 B29 B22 104.9(8) . . ?
B20 B29 B22 59.4(7) . . ?
B26 B29 B22 108.1(10) . . ?
C4 B29 B24 104.5(9) . . ?
B20 B29 B24 106.7(9) . . ?
B26 B29 B24 60.2(7) . . ?
B22 B29 B24 59.3(7) . . ?
C6 B30 C5 57.6(6) . . ?
C6 B30 B38 58.3(6) . . ?
C5 B30 B38 104.2(8) . . ?
C6 B30 B32 105.0(8) . . ?
C5 B30 B32 104.4(8) . . ?
B38 B30 B32 60.0(6) . . ?
C6 B30 B31 103.8(8) . . ?
C5 B30 B31 57.9(6) . . ?
B38 B30 B31 106.2(8) . . ?
B32 B30 B31 59.2(6) . . ?
C5 B31 B33 106.1(8) . . ?
C5 B31 B39 59.5(6) . . ?
B33 B31 B39 60.0(7) . . ?
C5 B31 B32 106.3(7) . . ?
B33 B31 B32 61.4(6) . . ?
B39 B31 B32 109.6(8) . . ?
C5 B31 B30 59.1(6) . . ?
B33 B31 B30 109.6(7) . . ?
B39 B31 B30 109.1(8) . . ?
B32 B31 B30 60.4(6) . . ?
B34 B32 B31 107.2(9) . . ?
B34 B32 B38 60.2(6) . . ?
B31 B32 B38 106.7(9) . . ?
B34 B32 B30 108.6(8) . . ?
B31 B32 B30 60.4(6) . . ?
B38 B32 B30 59.6(6) . . ?
B34 B32 B33 60.0(6) . . ?
B31 B32 B33 58.5(6) . . ?
B38 B32 B33 106.7(8) . . ?
B30 B32 B33 107.2(8) . . ?
B31 B33 B39 60.6(7) . . ?
B31 B33 B35 108.3(8) . . ?
B39 B33 B35 60.5(7) . . ?
B31 B33 B34 108.0(8) . . ?
B39 B33 B34 109.5(8) . . ?
B35 B33 B34 60.5(6) . . ?
B31 B33 B32 60.1(6) . . ?
B39 B33 B32 109.0(8) . . ?
B35 B33 B32 107.7(8) . . ?
B34 B33 B32 59.3(6) . . ?
B32 B34 B33 60.7(7) . . ?
B32 B34 B38 60.4(6) . . ?
B33 B34 B38 107.4(9) . . ?
B32 B34 B35 107.8(9) . . ?
B33 B34 B35 59.3(7) . . ?
B38 B34 B35 105.7(9) . . ?
B32 B34 B36 106.9(9) . . ?
B33 B34 B36 106.2(9) . . ?
B38 B34 B36 58.2(7) . . ?
B35 B34 B36 59.0(7) . . ?
B36 B35 B33 108.3(8) . . ?
B36 B35 B39 108.4(8) . . ?
B33 B35 B39 59.4(7) . . ?
B36 B35 B37 60.2(6) . . ?
B33 B35 B37 107.9(8) . . ?
B39 B35 B37 60.4(6) . . ?
B36 B35 B34 60.7(7) . . ?
B33 B35 B34 60.3(7) . . ?
B39 B35 B34 108.4(8) . . ?
B37 B35 B34 109.1(8) . . ?
C6 B36 B38 59.3(6) . . ?
C6 B36 B35 105.7(7) . . ?
B38 B36 B35 108.7(8) . . ?
C6 B36 B37 58.7(6) . . ?
B38 B36 B37 108.4(8) . . ?
B35 B36 B37 60.4(6) . . ?
C6 B36 B34 106.4(8) . . ?
B38 B36 B34 60.6(7) . . ?
B35 B36 B34 60.3(7) . . ?
B37 B36 B34 109.0(8) . . ?
C6 B37 C5 58.0(5) . . ?
C6 B37 B36 58.7(6) . . ?
C5 B37 B36 104.8(8) . . ?
C6 B37 B35 104.9(8) . . ?
C5 B37 B35 104.5(8) . . ?
B36 B37 B35 59.4(6) . . ?
C6 B37 B39 105.6(8) . . ?
C5 B37 B39 58.8(6) . . ?
B36 B37 B39 107.2(9) . . ?
B35 B37 B39 59.6(6) . . ?
C6 B38 B36 59.5(7) . . ?
C6 B38 B30 59.3(6) . . ?
B36 B38 B30 109.1(9) . . ?
C6 B38 B34 107.0(9) . . ?
B36 B38 B34 61.2(7) . . ?
B30 B38 B34 108.7(8) . . ?
C6 B38 B32 106.1(8) . . ?
B36 B38 B32 108.6(8) . . ?
B30 B38 B32 60.4(6) . . ?
B34 B38 B32 59.5(6) . . ?
C5 B39 B33 105.0(8) . . ?
C5 B39 B31 58.6(6) . . ?
B33 B39 B31 59.4(7) . . ?
C5 B39 B35 104.8(7) . . ?
B33 B39 B35 60.0(7) . . ?
B31 B39 B35 106.9(9) . . ?
C5 B39 B37 58.7(6) . . ?
B33 B39 B37 108.1(8) . . ?
B31 B39 B37 107.2(7) . . ?
B35 B39 B37 60.0(6) . . ?
C8 N1 C7 114.9(7) . . ?
C9 N2 C10 115.2(8) . . ?
C11 N3 C12 115.5(9) . . ?
C13 N4 C14 116.6(9) . . ?

loop_
_geom_bond_atom_site_label_1
_geom_bond_atom_site_label_2
_geom_bond_distance
_geom_bond_site_symmetry_2
_geom_bond_publ_flag
Se1 C1 1.934(8) . ?
Se1 B1 2.063(13) . ?
Se2 C2 1.943(10) . ?
Se2 B1 2.19(2) . ?
Se3 C3 1.929(9) . ?
Se3 B2 2.092(15) . ?
Se4 C4 1.957(9) . ?
Se4 B2 2.134(13) . ?
Se5 C5 1.957(10) . ?
Se5 B1 2.112(12) . ?
Se6 C6 1.940(9) . ?
Se6 B2 2.13(2) . ?
C1 C2 1.661(12) . ?
C1 B16 1.700(14) . ?
C1 B18 1.710(12) . ?
C1 B10 1.719(14) . ?
C1 B17 1.732(13) . ?
C2 B17 1.689(14) . ?
C2 B19 1.699(14) . ?
C2 B10 1.723(13) . ?
C2 B11 1.725(13) . ?
C3 C4 1.645(12) . ?
C3 B28 1.71(2) . ?
C3 B27 1.712(15) . ?
C3 B21 1.716(15) . ?
C3 B20 1.73(2) . ?
C4 B29 1.701(14) . ?
C4 B26 1.716(14) . ?
C4 B20 1.720(15) . ?
C4 B27 1.72(2) . ?
C5 C6 1.666(12) . ?
C5 B31 1.709(15) . ?
C5 B37 1.722(14) . ?
C5 B39 1.724(13) . ?
C5 B30 1.731(15) . ?
C6 B38 1.71(2) . ?
C6 B36 1.711(14) . ?
C6 B37 1.711(13) . ?
C6 B30 1.727(15) . ?
B1 B2 1.55(2) . ?
B10 B18 1.74(2) . ?
B10 B11 1.75(2) . ?
B10 B12 1.76(2) . ?
B11 B12 1.75(2) . ?
B11 B13 1.78(2) . ?
B11 B19 1.81(2) . ?
B12 B13 1.76(2) . ?
B12 B14 1.77(2) . ?
B12 B18 1.78(2) . ?
B13 B14 1.76(2) . ?
B13 B15 1.77(2) . ?
B13 B19 1.78(2) . ?
B14 B15 1.78(2) . ?
B14 B18 1.778(15) . ?
B14 B16 1.78(2) . ?
B15 B19 1.77(2) . ?
B15 B16 1.78(2) . ?
B15 B17 1.78(2) . ?
B16 B17 1.79(2) . ?
B16 B18 1.79(2) . ?
B17 B19 1.73(2) . ?
B20 B21 1.76(2) . ?
B20 B22 1.76(2) . ?
B20 B29 1.771(14) . ?
B21 B22 1.78(2) . ?
B21 B23 1.80(2) . ?
B21 B28 1.82(2) . ?
B22 B24 1.77(2) . ?
B22 B29 1.79(2) . ?
B22 B23 1.81(2) . ?
B23 B24 1.78(2) . ?
B23 B28 1.79(2) . ?
B23 B25 1.81(2) . ?
B24 B29 1.79(2) . ?
B24 B26 1.79(2) . ?
B24 B25 1.80(2) . ?
B25 B27 1.76(2) . ?
B25 B26 1.78(2) . ?
B25 B28 1.79(2) . ?
B26 B29 1.78(2) . ?
B26 B27 1.79(2) . ?
B27 B28 1.75(2) . ?
B30 B38 1.78(2) . ?
B30 B32 1.79(2) . ?
B30 B31 1.80(2) . ?
B31 B33 1.74(2) . ?
B31 B39 1.77(2) . ?
B31 B32 1.77(2) . ?
B32 B34 1.77(2) . ?
B32 B38 1.79(2) . ?
B32 B33 1.80(2) . ?
B33 B39 1.76(2) . ?
B33 B35 1.77(2) . ?
B33 B34 1.78(2) . ?
B34 B38 1.78(2) . ?
B34 B35 1.79(2) . ?
B34 B36 1.79(2) . ?
B35 B36 1.76(2) . ?
B35 B39 1.775(15) . ?
B35 B37 1.78(2) . ?
B36 B38 1.74(2) . ?
B36 B37 1.78(2) . ?
B37 B39 1.789(15) . ?
N1 C8 1.476(10) . ?
N1 C7 1.478(11) . ?
N2 C9 1.472(12) . ?
N2 C10 1.473(12) . ?
N3 C11 1.457(12) . ?
N3 C12 1.466(12) . ?
N4 C13 1.468(14) . ?
N4 C14 1.469(13) . ?

loop_
_geom_torsion_atom_site_label_1
_geom_torsion_atom_site_label_2
_geom_torsion_atom_site_label_3
_geom_torsion_atom_site_label_4
_geom_torsion
_geom_torsion_site_symmetry_1
_geom_torsion_site_symmetry_2
_geom_torsion_site_symmetry_3
_geom_torsion_site_symmetry_4
_geom_torsion_publ_flag
Se1 B1 B2 Se3 174.1(7) . . . . ?
Se1 B1 B2 Se4 53.3(14) . . . . ?
Se1 B1 B2 Se6 -56.3(11) . . . . ?
Se2 B1 B2 Se3 54.2(11) . . . . ?
Se2 B1 B2 Se4 -66.6(10) . . . . ?
Se2 B1 B2 Se6 -176..2(5) . . . . ?
Se5 B1 B2 Se3 -56.4(13) . . . . ?
Se5 B1 B2 Se4 -177.2(7) . . . . ?
Se5 B1 B2 Se6 73.2(10) . . . . ?
